data_7135059
loop_
_publ_author_name
'Uttendorfer, Maria K.'
'Schneider, Lisa M.'
'Diener, Lukas S.'
'Hierlmeier, Gabriele'
'Bal&#xe1;zs, G&#xe1;bor'
'Wolf, Robert'

_publ_section_title
;
 A radical path to 1,2-diphosphacyclobutenes.
;
_journal_issue 89
_journal_name_full 'Chemical communications (Cambridge, England)'
_journal_page_first 17464
_journal_page_last 17467
_journal_paper_doi 10.1039/d5cc05221a
_journal_volume 61
_journal_year 2025
_chemical_formula_moiety 'C22 H28 P2 Se2'
_chemical_formula_sum 'C22 H28 P2 Se2'
_chemical_formula_weight 512.30
_space_group_crystal_system monoclinic
_space_group_IT_number 15
_space_group_name_Hall '-I 2ya'
_space_group_name_H-M_alt 'I 1 2/a 1'
_atom_sites_solution_hydrogens geom
_atom_sites_solution_primary dual
_audit_creation_date 2023-07-03
_audit_creation_method
;
Olex2 1.5-alpha
(compiled 2023.03.06 svn.rbb2c1857 for OlexSys, GUI svn.r6748)
;
_audit_update_record
;
2025-09-01 deposited with the CCDC.	2025-10-06 downloaded from the CCDC.
;
_cell_angle_alpha 90
_cell_angle_beta 95.0240(10)
_cell_angle_gamma 90
_cell_formula_units_Z 4
_cell_length_a 14.9890(2)
_cell_length_b 8.32050(10)
_cell_length_c 18.1480(2)
_cell_measurement_reflns_used 10041
_cell_measurement_temperature 123.00(10)
_cell_measurement_theta_max 66.7800
_cell_measurement_theta_min 4.8750
_cell_volume 2254.65(5)
_computing_cell_refinement 'CrysAlisPro 1.171.43.36a (Rigaku OD, 2022)'
_computing_data_collection 'CrysAlisPro system (CCD 42.90a 64-bit (release 14-04-2023))'
_computing_data_reduction 'CrysAlisPro 1.171.43.36a (Rigaku OD, 2022)'
_computing_molecular_graphics 'Olex2 1.5-alpha (Dolomanov et al., 2009)'
_computing_publication_material 'Olex2 1.5-alpha (Dolomanov et al., 2009)'
_computing_structure_refinement 'SHELXL 2016/6 (Sheldrick, 2015)'
_computing_structure_solution 'SHELXT  (Sheldrick, 2015)'
_diffrn_ambient_environment N~2~
_diffrn_ambient_temperature 123.00(10)
_diffrn_detector 'CCD plate'
_diffrn_detector_area_resol_mean 4.2047
_diffrn_detector_type TitanS2
_diffrn_measured_fraction_theta_full 0.999
_diffrn_measured_fraction_theta_max 0.999
_diffrn_measurement_details
;
List of Runs (angles in degrees, time in seconds):

  # Type    Start    End  Width  t~exp~   \w     \q     \k     \f   Frames
#--------------------------------------------------------------------------
  1  \w    -41.00   6.00   1.00    1.00    --  -43.68  53.00  91.00   47
  2  \w     -6.00  68.00   1.00    1.00    --   43.68 -53.00 -52.00   74
  3  \w     22.00 113.00   1.00    1.00    --   43.68  53.00  91.00   91
  4  \w     40.00  65.00   1.00    3.36    --   86.50 -53.00 -52.00   25
  5  \w     73.00 100.00   1.00    3.36    --   86.50  53.00  91.00   27
  6  \w    -92.00 -66.00   1.00    3.36    --  -90.00 -53.00 -52.00   26
  7  \w   -143.00-109.00   1.00    3.36    --  -90.00 -53.00 -52.00   34
  8  \w    -47.00 -21.00   1.00    3.36    --  -90.00  53.00  91.00   26
  9  \w    -67.00 -38.00   1.00    1.00    --  -43.68 -53.00 -52.00   29
 10  \w     12.00  87.00   1.00    1.00    --   43.68-125.00 -60.00   75
 11  \w    -71.00 -28.00   1.00    3.36    --  -90.00 125.00-150.00   43
 12  \w    -93.00 -66.00   1.00    3.36    --  -90.00 -45.00-120.00   27
 13  \w   -110.00 -50.00   1.00    3.36    --  -90.00 125.00  90.00   60
 14  \w   -122.00 -17.00   1.00    3.36    --  -90.00  77.00  90.00  105
 15  \w   -162.00-104.00   1.00    3.36    --  -90.00-125.00 150.00   58
 16  \w    -49.00 -22.00   1.00    3.36    --  -90.00  61.00-120.00   27
 17  \w   -156.00-105.00   1.00    3.36    --  -90.00 -94.00 150.00   51
 18  \w   -111.00 -65.00   1.00    3.36    --  -90.00 125.00-180.00   46
 19  \w    -52.00 -27.00   1.00    3.36    --  -90.00 125.00-180.00   25
 20  \w   -159.00-125.00   1.00    3.36    --  -90.00 -61.00-120.00   34
 21  \w   -107.00 -66.00   1.00    3.36    --  -90.00 -61.00-120.00   41
 22  \w   -114.00 -55.00   1.00    3.36    --  -90.00  61.00-120.00   59
 23  \w   -156.00 -68.00   1.00    3.36    --  -90.00 -45.00   0.00   88
 24  \w   -135.00 -95.00   1.00    3.36    --  -90.00 -45.00-120.00   40
 25  \w   -146.00-100.00   1.00    3.36    --  -90.00 -45.00 -30.00   46
 26  \w    -93.00 -23.00   1.00    3.36    --  -90.00  77.00 -60.00   70
 27  \w   -123.00 -28.00   1.00    3.36    --  -90.00  15.00-120.00   95
 28  \w    -92.00 -25.00   1.00    3.36    --  -90.00  45.00-120.00   67
 29  \w   -168.00 -64.00   1.00    3.36    --  -90.00 -15.00  30.00  104
 30  \w   -103.00 -78.00   1.00    3.36    --  -90.00 125.00-150.00   25
;
_diffrn_measurement_device 'four-circle diffractometer'
_diffrn_measurement_device_type 'SuperNova, Dualflex, TitanS2'
_diffrn_measurement_method '\w scans'
_diffrn_orient_matrix_type 'CrysAlisPro convention (1999,Acta A55,543-557)'
_diffrn_orient_matrix_UB_11 -0.0772629000
_diffrn_orient_matrix_UB_12 -0.0707554000
_diffrn_orient_matrix_UB_13 -0.0515995000
_diffrn_orient_matrix_UB_21 0.0602332000
_diffrn_orient_matrix_UB_22 -0.1419995000
_diffrn_orient_matrix_UB_23 -0.0182005000
_diffrn_orient_matrix_UB_31 -0.0324583000
_diffrn_orient_matrix_UB_32 -0.0955030000
_diffrn_orient_matrix_UB_33 0.0652855000
_diffrn_radiation_monochromator mirror
_diffrn_radiation_probe x-ray
_diffrn_radiation_type 'Cu K\a'
_diffrn_radiation_wavelength 1.54184
_diffrn_reflns_av_R_equivalents 0.0476
_diffrn_reflns_av_unetI/netI 0.0201
_diffrn_reflns_Laue_measured_fraction_full 0.999
_diffrn_reflns_Laue_measured_fraction_max 0.999
_diffrn_reflns_limit_h_max 17
_diffrn_reflns_limit_h_min -17
_diffrn_reflns_limit_k_max 9
_diffrn_reflns_limit_k_min -9
_diffrn_reflns_limit_l_max 21
_diffrn_reflns_limit_l_min -19
_diffrn_reflns_number 12025
_diffrn_reflns_point_group_measured_fraction_full 0.999
_diffrn_reflns_point_group_measured_fraction_max 0.999
_diffrn_reflns_theta_full 66.768
_diffrn_reflns_theta_max 66.768
_diffrn_reflns_theta_min 4.893
_diffrn_source 'micro-focus sealed X-ray tube'
_diffrn_source_type 'SuperNova (Cu) X-ray Source'
_exptl_absorpt_coefficient_mu 5.456
_exptl_absorpt_correction_T_max 1.000
_exptl_absorpt_correction_T_min 0.388
_exptl_absorpt_correction_type gaussian
_exptl_absorpt_process_details
;
CrysAlisPro 1.171.43.36a (Rigaku Oxford Diffraction, 2022)
Numerical absorption correction based on gaussian integration over
a multifaceted crystal model
Empirical absorption correction using spherical harmonics,
implemented in SCALE3 ABSPACK scaling algorithm.
;
_exptl_crystal_colour 'clear light colourless'
_exptl_crystal_colour_lustre clear
_exptl_crystal_colour_modifier light
_exptl_crystal_colour_primary colourless
_exptl_crystal_density_diffrn 1.509
_exptl_crystal_description plate
_exptl_crystal_F_000 1032
_exptl_crystal_recrystallization_method 'Re-crystallisation from solvent: n-hexane'
_exptl_crystal_size_max 0.275
_exptl_crystal_size_mid 0.186
_exptl_crystal_size_min 0.146
_refine_diff_density_max 1.214
_refine_diff_density_min -0.422
_refine_diff_density_rms 0.092
_refine_ls_extinction_method none
_refine_ls_goodness_of_fit_ref 1.091
_refine_ls_hydrogen_treatment constr
_refine_ls_matrix_type full
_refine_ls_number_parameters 121
_refine_ls_number_reflns 2000
_refine_ls_number_restraints 0
_refine_ls_restrained_S_all 1.091
_refine_ls_R_factor_all 0.0321
_refine_ls_R_factor_gt 0.0319
_refine_ls_shift/su_max 0.001
_refine_ls_shift/su_mean 0.000
_refine_ls_structure_factor_coef Fsqd
_refine_ls_weighting_details 'w=1/[\s^2^(Fo^2^)+(0.0470P)^2^+6.4765P] where P=(Fo^2^+2Fc^2^)/3'
_refine_ls_weighting_scheme calc
_refine_ls_wR_factor_gt 0.0858
_refine_ls_wR_factor_ref 0.0860
_reflns_Friedel_coverage 0.000
_reflns_number_gt 1981
_reflns_number_total 2000
_reflns_threshold_expression 'I > 2\s(I)'
_cod_data_source_file d5cc05221a2.cif
_cod_data_source_block mu_lsc10_mi
_cod_depositor_comments 'Adding full bibliography for 7135058--7135059.cif.'
_cod_database_code 7135059
_shelx_shelxl_version_number 2016/6
_chemical_oxdiff_formula 'C22  H28  P2  Se2'
_shelx_space_group_comment
;
The symmetry employed for this shelxl refinement is uniquely defined
by the following loop, which should always be used as a source of
symmetry information in preference to the above space-group names.
They are only intended as comments.
;
_olex2_refinement_description
;
1. Fixed Uiso
 At 1.2 times of:
  All C(H) groups
 At 1.5 times of:
  All C(H,H,H) groups
2.a Aromatic/amide H refined with riding coordinates:
 C7(H7), C11(H11), C8(H8), C10(H10), C9(H9)
2.b Idealised Me refined as rotating group:
 C5(H5A,H5B,H5C), C3(H3A,H3B,H3C), C4(H4A,H4B,H4C)
;
_olex2_submission_special_instructions 'No special instructions were received'
_oxdiff_exptl_absorpt_empirical_details
;
Empirical correction (ABSPACK) includes:
- Absorption correction using spherical harmonics
- Frame scaling
;
_oxdiff_exptl_absorpt_empirical_full_max 1.936
_oxdiff_exptl_absorpt_empirical_full_min 0.700

loop_
_space_group_symop_operation_xyz
'x, y, z'
'-x+1/2, y, -z'
'x+1/2, y+1/2, z+1/2'
'-x+1, y+1/2, -z+1/2'
'-x, -y, -z'
'x-1/2, -y, z'
'-x+1/2, -y+1/2, -z+1/2'
'x, -y+1/2, z+1/2'

loop_
_atom_site_label
_atom_site_type_symbol
_atom_site_fract_x
_atom_site_fract_y
_atom_site_fract_z
_atom_site_U_iso_or_equiv
_atom_site_adp_type
_atom_site_occupancy
_atom_site_site_symmetry_order
_atom_site_calc_flag
_atom_site_refinement_flags_posn
_atom_site_refinement_flags_adp
_atom_site_refinement_flags_occupancy
_atom_site_disorder_assembly
_atom_site_disorder_group
Se1 Se 0.72409(2) 0.53844(3) 0.63954(2) 0.02354(14) Uani 1 1 d . . . . .
P1 P 0.68454(4) 0.44957(7) 0.52320(3) 0.01607(17) Uani 1 1 d . . . . .
C7 C 0.53338(17) 0.6314(3) 0.62203(14) 0.0218(5) Uani 1 1 d . . . . .
H7 H 0.529203 0.578406 0.575477 0.026 Uiso 1 1 calc R U . . .
C6 C 0.61352(17) 0.6323(3) 0.66596(13) 0.0180(5) Uani 1 1 d . . . . .
C11 C 0.61896(18) 0.7078(3) 0.73492(14) 0.0219(5) Uani 1 1 d . . . . .
H11 H 0.673453 0.706053 0.765865 0.026 Uiso 1 1 calc R U . . .
C2 C 0.66509(17) 0.1081(3) 0.56275(14) 0.0217(5) Uani 1 1 d . . . . .
C1 C 0.71598(16) 0.2357(3) 0.52279(13) 0.0154(5) Uani 1 1 d . . . . .
C8 C 0.45910(19) 0.7080(3) 0.64614(15) 0.0254(6) Uani 1 1 d . . . . .
H8 H 0.403985 0.706716 0.616009 0.030 Uiso 1 1 calc R U . . .
C10 C 0.54437(19) 0.7853(3) 0.75799(15) 0.0261(6) Uani 1 1 d . . . . .
H10 H 0.548160 0.838154 0.804570 0.031 Uiso 1 1 calc R U . . .
C9 C 0.46447(19) 0.7862(3) 0.71360(15) 0.0280(6) Uani 1 1 d . . . . .
H9 H 0.413640 0.840225 0.729362 0.034 Uiso 1 1 calc R U . . .
C5 C 0.57982(19) 0.1831(4) 0.58983(16) 0.0302(6) Uani 1 1 d . . . . .
H5A H 0.596427 0.272139 0.623628 0.045 Uiso 1 1 calc R U . . .
H5B H 0.547336 0.101424 0.615757 0.045 Uiso 1 1 calc R U . . .
H5C H 0.541459 0.223402 0.547324 0.045 Uiso 1 1 calc R U . . .
C3 C 0.6340(2) -0.0337(3) 0.51226(18) 0.0295(7) Uani 1 1 d . . . . .
H3A H 0.596738 0.006729 0.469148 0.044 Uiso 1 1 calc R U . . .
H3B H 0.599034 -0.108870 0.539767 0.044 Uiso 1 1 calc R U . . .
H3C H 0.686366 -0.089160 0.495768 0.044 Uiso 1 1 calc R U . . .
C4 C 0.7246(2) 0.0504(4) 0.63104(16) 0.0311(7) Uani 1 1 d . . . . .
H4A H 0.778863 0.000316 0.615152 0.047 Uiso 1 1 calc R U . . .
H4B H 0.691589 -0.028265 0.658321 0.047 Uiso 1 1 calc R U . . .
H4C H 0.741083 0.142315 0.663129 0.047 Uiso 1 1 calc R U . . .

loop_
_atom_site_aniso_label
_atom_site_aniso_U_11
_atom_site_aniso_U_22
_atom_site_aniso_U_33
_atom_site_aniso_U_23
_atom_site_aniso_U_13
_atom_site_aniso_U_12
Se1 0.0196(2) 0.0303(2) 0.0204(2) -0.01174(10) 0.00001(12) 0.00104(10)
P1 0.0182(3) 0.0158(3) 0.0145(3) -0.0022(2) 0.0028(2) -0.0001(2)
C7 0.0267(13) 0.0232(13) 0.0159(12) -0.0032(10) 0.0042(10) -0.0001(10)
C6 0.0254(13) 0.0131(11) 0.0165(11) -0.0011(9) 0.0075(10) -0.0021(10)
C11 0.0245(13) 0.0229(13) 0.0186(12) -0.0012(10) 0.0037(10) -0.0065(10)
C2 0.0248(13) 0.0194(13) 0.0210(12) 0.0005(10) 0.0032(10) -0.0076(10)
C1 0.0188(11) 0.0142(11) 0.0127(10) -0.0016(9) -0.0019(9) -0.0022(9)
C8 0.0266(14) 0.0263(14) 0.0228(13) -0.0004(11) 0.0007(11) 0.0023(11)
C10 0.0316(15) 0.0278(14) 0.0201(13) -0.0089(11) 0.0096(11) -0.0030(11)
C9 0.0304(14) 0.0277(14) 0.0274(14) -0.0045(12) 0.0105(11) 0.0062(12)
C5 0.0283(15) 0.0336(15) 0.0301(15) -0.0008(12) 0.0100(12) -0.0102(12)
C3 0.0332(16) 0.0214(14) 0.0331(16) 0.0005(11) -0.0014(13) -0.0108(11)
C4 0.0358(18) 0.0328(17) 0.0246(15) 0.0115(12) 0.0015(13) -0.0089(12)

loop_
_atom_type_symbol
_atom_type_description
_atom_type_scat_dispersion_real
_atom_type_scat_dispersion_imag
_atom_type_scat_source
C C 0.0181 0.0091 'International Tables Vol C Tables 4.2.6.8 and 6.1.1.4'
H H 0.0000 0.0000 'International Tables Vol C Tables 4.2.6.8 and 6.1.1.4'
P P 0.2955 0.4335 'International Tables Vol C Tables 4.2.6.8 and 6.1.1.4'
Se Se -0.7943 1.1372 'International Tables Vol C Tables 4.2.6.8 and 6.1.1.4'

loop_
_exptl_crystal_face_index_h
_exptl_crystal_face_index_k
_exptl_crystal_face_index_l
_exptl_crystal_face_perp_dist
0 3 9 0.0944
-4 -2 10 0.1128
4 5 -5 0.1168
-1 -4 -7 0.0266
8 2 -5 0.1071
6 -1 8 0.0630
-3 -3 10 0.1066
-8 0 -6 0.0810
-5 5 -1 0.0523

loop_
_geom_angle_atom_site_label_1
_geom_angle_atom_site_label_2
_geom_angle_atom_site_label_3
_geom_angle
_geom_angle_site_symmetry_1
_geom_angle_site_symmetry_3
_geom_angle_publ_flag
C6 Se1 P1 101.72(8) . . ?
P1 P1 Se1 100.78(4) 2_656 . ?
C1 P1 Se1 105.84(8) . . ?
C1 P1 P1 76.20(8) . 2_656 ?
C6 C7 H7 120.1 . . ?
C6 C7 C8 119.8(2) . . ?
C8 C7 H7 120.1 . . ?
C7 C6 Se1 125.18(18) . . ?
C7 C6 C11 119.9(2) . . ?
C11 C6 Se1 114.87(19) . . ?
C6 C11 H11 120.2 . . ?
C10 C11 C6 119.6(2) . . ?
C10 C11 H11 120.2 . . ?
C1 C2 C5 109.5(2) . . ?
C1 C2 C3 112.8(2) . . ?
C1 C2 C4 108.7(2) . . ?
C5 C2 C3 106.5(2) . . ?
C4 C2 C5 107.9(2) . . ?
C4 C2 C3 111.3(2) . . ?
C2 C1 P1 122.09(18) . . ?
C1 C1 P1 101.95(8) 2_656 . ?
C1 C1 C2 135.81(14) 2_656 . ?
C7 C8 H8 119.7 . . ?
C9 C8 C7 120.6(3) . . ?
C9 C8 H8 119.7 . . ?
C11 C10 H10 119.8 . . ?
C9 C10 C11 120.4(2) . . ?
C9 C10 H10 119.8 . . ?
C8 C9 C10 119.6(3) . . ?
C8 C9 H9 120.2 . . ?
C10 C9 H9 120.2 . . ?
C2 C5 H5A 109.5 . . ?
C2 C5 H5B 109.5 . . ?
C2 C5 H5C 109.5 . . ?
H5A C5 H5B 109.5 . . ?
H5A C5 H5C 109.5 . . ?
H5B C5 H5C 109.5 . . ?
C2 C3 H3A 109.5 . . ?
C2 C3 H3B 109.5 . . ?
C2 C3 H3C 109.5 . . ?
H3A C3 H3B 109.5 . . ?
H3A C3 H3C 109.5 . . ?
H3B C3 H3C 109.5 . . ?
C2 C4 H4A 109.5 . . ?
C2 C4 H4B 109.5 . . ?
C2 C4 H4C 109.5 . . ?
H4A C4 H4B 109.5 . . ?
H4A C4 H4C 109.5 . . ?
H4B C4 H4C 109.5 . . ?

loop_
_geom_bond_atom_site_label_1
_geom_bond_atom_site_label_2
_geom_bond_distance
_geom_bond_site_symmetry_2
_geom_bond_publ_flag
Se1 P1 2.2664(7) . ?
Se1 C6 1.930(2) . ?
P1 P1 2.2021(13) 2_656 ?
P1 C1 1.841(2) . ?
C7 H7 0.9500 . ?
C7 C6 1.382(4) . ?
C7 C8 1.387(4) . ?
C6 C11 1.396(4) . ?
C11 H11 0.9500 . ?
C11 C10 1.387(4) . ?
C2 C1 1.527(3) . ?
C2 C5 1.541(4) . ?
C2 C3 1.541(4) . ?
C2 C4 1.539(4) . ?
C1 C1 1.368(5) 2_656 ?
C8 H8 0.9500 . ?
C8 C9 1.383(4) . ?
C10 H10 0.9500 . ?
C10 C9 1.384(4) . ?
C9 H9 0.9500 . ?
C5 H5A 0.9800 . ?
C5 H5B 0.9800 . ?
C5 H5C 0.9800 . ?
C3 H3A 0.9800 . ?
C3 H3B 0.9800 . ?
C3 H3C 0.9800 . ?
C4 H4A 0.9800 . ?
C4 H4B 0.9800 . ?
C4 H4C 0.9800 . ?

loop_
_geom_torsion_atom_site_label_1
_geom_torsion_atom_site_label_2
_geom_torsion_atom_site_label_3
_geom_torsion_atom_site_label_4
_geom_torsion
_geom_torsion_site_symmetry_1
_geom_torsion_site_symmetry_2
_geom_torsion_site_symmetry_3
_geom_torsion_site_symmetry_4
_geom_torsion_publ_flag
Se1 P1 C1 C2 71.40(19) . . . . ?
Se1 P1 C1 C1 -112.4(2) . . . 2_656 ?
Se1 C6 C11 C10 177.2(2) . . . . ?
P1 P1 C1 C2 168.9(2) 2_656 . . . ?
P1 P1 C1 C1 -14.90(19) 2_656 . . 2_656 ?
C7 C6 C11 C10 -1.8(4) . . . . ?
C7 C8 C9 C10 -1.2(4) . . . . ?
C6 C7 C8 C9 0.4(4) . . . . ?
C6 C11 C10 C9 0.9(4) . . . . ?
C11 C10 C9 C8 0.5(4) . . . . ?
C8 C7 C6 Se1 -177.7(2) . . . . ?
C8 C7 C6 C11 1.2(4) . . . . ?
C5 C2 C1 P1 8.9(3) . . . . ?
C5 C2 C1 C1 -165.8(4) . . . 2_656 ?
C3 C2 C1 P1 127.2(2) . . . . ?
C3 C2 C1 C1 -47.4(5) . . . 2_656 ?
C4 C2 C1 P1 -108.8(2) . . . . ?
C4 C2 C1 C1 76.6(4) . . . 2_656 ?

loop_
_exptl_oxdiff_crystal_face_indexfrac_h
_exptl_oxdiff_crystal_face_indexfrac_k
_exptl_oxdiff_crystal_face_indexfrac_l
_exptl_oxdiff_crystal_face_x
_exptl_oxdiff_crystal_face_y
_exptl_oxdiff_crystal_face_z
0.0997 3.1698 9.4927 -0.7218 -0.6169 0.3138
-3.5554 -2.2979 10.0951 -0.0836 -0.0716 0.9939
3.8964 4.5321 -4.7234 -0.3780 -0.3229 -0.8677
-1.3693 -4.2830 -6.8091 0.7602 0.6496 0.0090
7.9247 2.3532 -5.3263 -0.5039 0.2401 -0.8297
5.7160 -1.2998 8.4627 -0.7863 0.3748 0.4911
-3.4930 -2.7810 9.5071 -0.0239 0.0115 0.9996
-7.8840 0.4066 -5.9816 0.8890 -0.4237 -0.1734
-4.8835 4.6483 -0.5075 0.0746 -0.9450 -0.3186
